data_7713049
loop_
_publ_author_name
'Shekhovtsov, Nikita'
'Nikolaenkova, Elena B.'
'Vorob'eva, Sofia'
'Plyusnin, Victor F.'
'Vinogradova, Katerina A.'
'Sukhikh, Taisiya'
'Tikhonov, Alexsei Ya.'
'Bushuev, Mark B.'

_publ_section_title
;
 Luminescence of ESIPT-capable zinc(II) complexes with a
 1-hydroxy-1H-imidazole-based ligand: exploring the impact of substitution
 in the proton-donating moiety
;
_journal_name_full 'Dalton Transactions'
_journal_paper_doi 10.1039/D3DT01190A
_journal_year 2023
_chemical_formula_moiety 'C19 H15 Cl2 N5 O Zn'
_chemical_formula_sum 'C19 H15 Cl2 N5 O Zn'
_chemical_formula_weight 465.63
_space_group_crystal_system monoclinic
_space_group_IT_number 14
_space_group_name_Hall '-P 2ybc'
_space_group_name_H-M_alt 'P 1 21/c 1'
_atom_sites_solution_hydrogens mixed
_atom_sites_solution_primary dual
_audit_creation_date 2023-04-03
_audit_creation_method
;
Olex2 1.5
(compiled 2023.03.06 svn.rbb2c1857 for OlexSys, GUI svn.r6748)
;
_audit_update_record
;
2023-04-20 deposited with the CCDC.	2023-05-16 downloaded from the CCDC.
;
_cell_angle_alpha 90
_cell_angle_beta 90.3410(10)
_cell_angle_gamma 90
_cell_formula_units_Z 4
_cell_length_a 9.5691(3)
_cell_length_b 11.3522(3)
_cell_length_c 17.3014(5)
_cell_measurement_reflns_used 9902
_cell_measurement_temperature 150.0
_cell_measurement_theta_max 27.90
_cell_measurement_theta_min 2.35
_cell_volume 1879.42(9)
_computing_cell_refinement 'Bruker SAINT'
_computing_data_collection 'Bruker APEX3'
_computing_data_reduction 'Bruker SAINT'
_computing_molecular_graphics 'Olex2 1.5 (Dolomanov et al., 2009)'
_computing_publication_material 'Olex2 1.5 (Dolomanov et al., 2009)'
_computing_structure_refinement 'SHELXL 2014/7 (Sheldrick, 2015)'
_computing_structure_solution 'SHELXT 2018/2 (Sheldrick, 2018)'
_diffrn_ambient_temperature 150.0
_diffrn_detector_area_resol_mean 7.41
_diffrn_detector_type 'Bruker PHOTON III area detector'
_diffrn_measured_fraction_theta_full 1.000
_diffrn_measured_fraction_theta_max 0.998
_diffrn_measurement_device 'three-circle diffractometer'
_diffrn_measurement_device_type 'Bruker D8 Venture diffractometer'
_diffrn_measurement_method '\f and \w scans'
_diffrn_radiation_monochromator 'Incoatec HELIOS multilayer mirrors'
_diffrn_radiation_type MoK\a
_diffrn_radiation_wavelength 0.71073
_diffrn_reflns_av_R_equivalents 0.0315
_diffrn_reflns_av_unetI/netI 0.0222
_diffrn_reflns_Laue_measured_fraction_full 1.000
_diffrn_reflns_Laue_measured_fraction_max 0.998
_diffrn_reflns_limit_h_max 12
_diffrn_reflns_limit_h_min -12
_diffrn_reflns_limit_k_max 14
_diffrn_reflns_limit_k_min -14
_diffrn_reflns_limit_l_max 22
_diffrn_reflns_limit_l_min -22
_diffrn_reflns_number 27314
_diffrn_reflns_point_group_measured_fraction_full 1.000
_diffrn_reflns_point_group_measured_fraction_max 0.998
_diffrn_reflns_theta_full 25.242
_diffrn_reflns_theta_max 27.897
_diffrn_reflns_theta_min 2.146
_diffrn_source_current 1.4
_diffrn_source_power 0.07
_diffrn_source_voltage 50.0
_diffrn_standards_number 0
_exptl_absorpt_coefficient_mu 1.612
_exptl_absorpt_correction_T_max 0.7456
_exptl_absorpt_correction_T_min 0.6651
_exptl_absorpt_correction_type multi-scan
_exptl_absorpt_process_details 'SADABS-2016/2 (Bruker,2016/2) was used for absorption correction.'
_exptl_crystal_colour yellow
_exptl_crystal_colour_primary yellow
_exptl_crystal_density_diffrn 1.646
_exptl_crystal_description block
_exptl_crystal_F_000 944
_exptl_crystal_preparation Luminescent
_exptl_crystal_size_max 0.12
_exptl_crystal_size_mid 0.1
_exptl_crystal_size_min 0.04
_refine_diff_density_max 0.647
_refine_diff_density_min -0.418
_refine_diff_density_rms 0.069
_refine_ls_extinction_method none
_refine_ls_goodness_of_fit_ref 1.179
_refine_ls_hydrogen_treatment mixed
_refine_ls_matrix_type full
_refine_ls_number_parameters 283
_refine_ls_number_reflns 4487
_refine_ls_number_restraints 7
_refine_ls_restrained_S_all 1.179
_refine_ls_R_factor_all 0.0411
_refine_ls_R_factor_gt 0.0367
_refine_ls_shift/su_max 0.000
_refine_ls_shift/su_mean 0.000
_refine_ls_structure_factor_coef Fsqd
_refine_ls_weighting_details 'w=1/[\s^2^(Fo^2^)+(0.0266P)^2^+2.6523P] where P=(Fo^2^+2Fc^2^)/3'
_refine_ls_weighting_scheme calc
_refine_ls_wR_factor_gt 0.0914
_refine_ls_wR_factor_ref 0.0931
_reflns_Friedel_coverage 0.000
_reflns_number_gt 4039
_reflns_number_total 4487
_reflns_threshold_expression 'I > 2\s(I)'
_cod_data_source_file d3dt01190a2.cif
_cod_data_source_block gr-92-72
_cod_database_code 7713049
_shelx_shelxl_version_number 2014/7
_shelx_space_group_comment
;
The symmetry employed for this shelxl refinement is uniquely defined
by the following loop, which should always be used as a source of
symmetry information in preference to the above space-group names.
They are only intended as comments.
;
_shelx_estimated_absorpt_t_max 0.938
_shelx_estimated_absorpt_t_min 0.830
_olex2_refinement_description
;
1. Fixed Uiso
 At 1.2 times of:
  All C(H) groups
 At 1.5 times of:
  All C(H,H,H) groups, All O(H) groups
2. Restrained distances
 O1-H1
 0.84 with sigma of 0.02
 Zn2-Cl3 \\sim Zn1-Cl1 \\sim Zn2-Cl4 \\sim Zn1-Cl2
 with sigma of 0.02
3. Uiso/Uaniso restraints and constraints
Uiso(C29) = Uiso(N7) = Uiso(N8) = Uiso(N6) = Uiso(C25) = Uiso(C30) = Uiso(C33)
= Uiso(C24) = Uiso(C20) = Uiso(C28) = Uiso(C26) = Uiso(C31) = Uiso(N9) =
Uiso(C34) = Uiso(C23) = Uiso(C21) = Uiso(C27) = Uiso(C32) = Uiso(O2) =
Uiso(C38) = Uiso(N10) = Uiso(C22) = Uiso(C37) = Uiso(C35) = Uiso(C36)
4. Others
 Sof(Zn2)=Sof(N7)=Sof(N8)=Sof(N6)=Sof(C29)=Sof(C25)=Sof(C30)=Sof(C33)=Sof(C24)=
 Sof(C20)=Sof(H20)=Sof(C28)=Sof(H28)=Sof(C26)=Sof(H26)=Sof(C31)=Sof(N9)=
 Sof(C34)=Sof(C23)=Sof(H23)=Sof(C21)=Sof(H21)=Sof(C27)=Sof(H27)=Sof(C32)=
 Sof(H32A)=Sof(H32B)=Sof(H32C)=Sof(O2)=Sof(C38)=Sof(H38)=Sof(N10)=Sof(C22)=
 Sof(H22)=Sof(C37)=Sof(H37)=Sof(C35)=Sof(H35)=Sof(C36)=Sof(H36)=Sof(Cl3)=
 Sof(Cl4)=1-FVAR(1)
 Sof(Zn1)=Sof(Cl1)=Sof(Cl2)=Sof(O1)=Sof(H1)=Sof(N3)=Sof(N2)=Sof(N4)=Sof(N5)=
 Sof(N1)=Sof(C11)=Sof(C10)=Sof(C15)=Sof(C14)=Sof(C12)=Sof(C16)=Sof(H16)=Sof(C5)=
 Sof(C6)=Sof(C18)=Sof(H18)=Sof(C19)=Sof(H19)=Sof(C17)=Sof(H17)=Sof(C9)=Sof(H9)=
 Sof(C1)=Sof(H1A)=Sof(C4)=Sof(H4)=Sof(C7)=Sof(H7)=Sof(C8)=Sof(H8)=Sof(C13)=
 Sof(H13A)=Sof(H13B)=Sof(H13C)=Sof(C3)=Sof(H3)=Sof(C2)=Sof(H2)=FVAR(1)
5.a Free rotating group:
 N7(N8,N6,C29,C25,C30,C33,C24,C20,C28,C26,C31,N9,C34,C23,C21,C27,C32,O2,C38,
 N10,C22,C37,C35,C36)
5.b Aromatic/amide H refined with riding coordinates:
 C16(H16), C18(H18), C19(H19), C17(H17), C9(H9), C1(H1A), C4(H4), C7(H7),
 C8(H8), C3(H3), C2(H2), C20(H20), C28(H28), C26(H26), C23(H23), C21(H21),
 C27(H27), C38(H38), C22(H22), C37(H37), C35(H35), C36(H36)
5.c Idealised Me refined as rotating group:
 C13(H13A,H13B,H13C), C32(H32A,H32B,H32C)
;
_olex2_submission_special_instructions 'No special instructions were received'

loop_
_space_group_symop_operation_xyz
'x, y, z'
'-x, y+1/2, -z+1/2'
'-x, -y, -z'
'x, -y-1/2, z-1/2'

loop_
_atom_site_label
_atom_site_type_symbol
_atom_site_fract_x
_atom_site_fract_y
_atom_site_fract_z
_atom_site_U_iso_or_equiv
_atom_site_adp_type
_atom_site_occupancy
_atom_site_site_symmetry_order
_atom_site_calc_flag
_atom_site_refinement_flags_posn
_atom_site_refinement_flags_adp
_atom_site_refinement_flags_occupancy
_atom_site_disorder_assembly
_atom_site_disorder_group
Zn1 Zn 0.31657(3) 0.24916(3) 0.41574(2) 0.02266(10) Uani 0.9399(14) 1 d D . P A 1
Cl1 Cl 0.35264(12) 0.42938(10) 0.36316(8) 0.0310(2) Uani 0.9399(14) 1 d D . P A 1
Cl2 Cl 0.19006(18) 0.12299(12) 0.34132(10) 0.0360(3) Uani 0.9399(14) 1 d D . P A 1
O1 O -0.1646(2) 0.2984(2) 0.60846(13) 0.0387(5) Uani 0.9399(14) 1 d D . P A 1
H1 H -0.205(4) 0.337(3) 0.5709(18) 0.058 Uiso 0.9399(14) 1 d D U P A 1
N3 N 0.1499(2) 0.28310(19) 0.50408(12) 0.0225(4) Uani 0.9399(14) 1 d . . P A 1
N2 N 0.4022(2) 0.18488(19) 0.51862(13) 0.0239(4) Uani 0.9399(14) 1 d . . P A 1
N4 N -0.0338(2) 0.2782(2) 0.57966(13) 0.0265(5) Uani 0.9399(14) 1 d . . P A 1
N5 N -0.2037(2) 0.3964(2) 0.47913(15) 0.0306(5) Uani 0.9399(14) 1 d . . P A 1
N1 N 0.5286(2) 0.1839(2) 0.38540(14) 0.0302(5) Uani 0.9399(14) 1 d . . P A 1
C11 C 0.1825(3) 0.2264(2) 0.57195(14) 0.0242(5) Uani 0.9399(14) 1 d . . P A 1
C10 C 0.3250(3) 0.1833(2) 0.58328(14) 0.0255(5) Uani 0.9399(14) 1 d . . P A 1
C15 C -0.0705(3) 0.3815(2) 0.45611(15) 0.0238(5) Uani 0.9399(14) 1 d . . P A 1
C14 C 0.0166(3) 0.3159(2) 0.51004(14) 0.0230(5) Uani 0.9399(14) 1 d . . P A 1
C12 C 0.0676(3) 0.2212(2) 0.62033(15) 0.0274(5) Uani 0.9399(14) 1 d . . P A 1
C16 C -0.0210(3) 0.4282(2) 0.38736(15) 0.0269(5) Uani 0.9399(14) 1 d . . P A 1
H16 H 0.0739 0.4186 0.3727 0.032 Uiso 0.9399(14) 1 calc R U P A 1
C5 C 0.6078(3) 0.1487(2) 0.44512(17) 0.0284(6) Uani 0.9399(14) 1 d . . P A 1
C6 C 0.5353(3) 0.1449(2) 0.52046(17) 0.0282(6) Uani 0.9399(14) 1 d . . P A 1
C18 C -0.2522(3) 0.5013(3) 0.36336(18) 0.0368(7) Uani 0.9399(14) 1 d . . P A 1
H18 H -0.3179 0.5408 0.3311 0.044 Uiso 0.9399(14) 1 calc R U P A 1
C19 C -0.2925(3) 0.4551(3) 0.4332(2) 0.0365(7) Uani 0.9399(14) 1 d . . P A 1
H19 H -0.3864 0.4651 0.4494 0.044 Uiso 0.9399(14) 1 calc R U P A 1
C17 C -0.1145(3) 0.4894(3) 0.34070(16) 0.0328(6) Uani 0.9399(14) 1 d . . P A 1
H17 H -0.0841 0.5230 0.2934 0.039 Uiso 0.9399(14) 1 calc R U P A 1
C9 C 0.3801(3) 0.1443(3) 0.65368(16) 0.0358(7) Uani 0.9399(14) 1 d . . P A 1
H9 H 0.3257 0.1459 0.6994 0.043 Uiso 0.9399(14) 1 calc R U P A 1
C1 C 0.5849(3) 0.1887(3) 0.3149(2) 0.0405(7) Uani 0.9399(14) 1 d . . P A 1
H1A H 0.5283 0.2135 0.2726 0.049 Uiso 0.9399(14) 1 calc R U P A 1
C4 C 0.7474(3) 0.1170(3) 0.4360(2) 0.0413(8) Uani 0.9399(14) 1 d . . P A 1
H4 H 0.8016 0.0907 0.4788 0.050 Uiso 0.9399(14) 1 calc R U P A 1
C7 C 0.5941(3) 0.1033(3) 0.58861(19) 0.0370(7) Uani 0.9399(14) 1 d . . P A 1
H7 H 0.6876 0.0752 0.5894 0.044 Uiso 0.9399(14) 1 calc R U P A 1
C8 C 0.5163(4) 0.1031(3) 0.65504(19) 0.0411(8) Uani 0.9399(14) 1 d . . P A 1
H8 H 0.5559 0.0746 0.7019 0.049 Uiso 0.9399(14) 1 calc R U P A 1
C13 C 0.0386(4) 0.1703(3) 0.69781(17) 0.0382(7) Uani 0.9399(14) 1 d . . P A 1
H13A H 0.0611 0.2286 0.7378 0.057 Uiso 0.9399(14) 1 calc R U P A 1
H13B H 0.0961 0.0998 0.7056 0.057 Uiso 0.9399(14) 1 calc R U P A 1
H13C H -0.0604 0.1491 0.7011 0.057 Uiso 0.9399(14) 1 calc R U P A 1
C3 C 0.8054(3) 0.1251(3) 0.3628(3) 0.0516(10) Uani 0.9399(14) 1 d . . P A 1
H3 H 0.9013 0.1073 0.3553 0.062 Uiso 0.9399(14) 1 calc R U P A 1
C2 C 0.7238(4) 0.1587(3) 0.3014(2) 0.0470(9) Uani 0.9399(14) 1 d . . P A 1
H2 H 0.7611 0.1615 0.2507 0.056 Uiso 0.9399(14) 1 calc R U P A 1
Zn2 Zn 0.2291(7) 0.2928(6) 0.4198(3) 0.038(2) Uani 0.0601(14) 1 d D . P A 2
N7 N 0.1515(16) 0.2690(14) 0.5293(10) 0.049(4) Uiso 0.0601(14) 1 d G . P A 2
N8 N 0.4003(15) 0.1977(12) 0.4786(9) 0.049(4) Uiso 0.0601(14) 1 d G . P A 2
N6 N 0.0173(18) 0.3814(19) 0.4204(12) 0.049(4) Uiso 0.0601(14) 1 d G . P A 2
C29 C 0.2322(17) 0.2161(15) 0.5826(9) 0.049(4) Uiso 0.0601(14) 1 d G . P A 2
C25 C 0.0190(16) 0.3012(17) 0.5476(11) 0.049(4) Uiso 0.0601(14) 1 d G . P A 2
C30 C 0.3723(16) 0.1889(13) 0.5559(9) 0.049(4) Uiso 0.0601(14) 1 d G . P A 2
C33 C 0.5330(16) 0.1647(13) 0.4695(9) 0.049(4) Uiso 0.0601(14) 1 d G . P A 2
C24 C -0.0570(17) 0.3614(19) 0.4841(13) 0.049(4) Uiso 0.0601(14) 1 d G . P A 2
C20 C -0.042(2) 0.437(2) 0.3610(14) 0.049(4) Uiso 0.0601(14) 1 d G . P A 2
H20 H 0.0120 0.4518 0.3162 0.059 Uiso 0.0601(14) 1 calc R U P A 2
C28 C 0.183(2) 0.190(2) 0.6567(10) 0.049(4) Uiso 0.0601(14) 1 d G . P A 2
H28 H 0.2403 0.1508 0.6935 0.059 Uiso 0.0601(14) 1 calc R U P A 2
C26 C -0.0343(18) 0.280(2) 0.6198(12) 0.049(4) Uiso 0.0601(14) 1 d G . P A 2
H26 H -0.1268 0.3034 0.6320 0.059 Uiso 0.0601(14) 1 calc R U P A 2
C31 C 0.4911(18) 0.1522(17) 0.5964(9) 0.049(4) Uiso 0.0601(14) 1 d G . P A 2
N9 N 0.5881(16) 0.1380(16) 0.5403(10) 0.049(4) Uiso 0.0601(14) 1 d G . P A 2
C34 C 0.6146(17) 0.1547(17) 0.3996(10) 0.049(4) Uiso 0.0601(14) 1 d G . P A 2
C23 C -0.1966(18) 0.397(2) 0.4891(15) 0.049(4) Uiso 0.0601(14) 1 d G . P A 2
H23 H -0.2478 0.3830 0.5351 0.059 Uiso 0.0601(14) 1 calc R U P A 2
C21 C -0.182(2) 0.474(3) 0.3620(16) 0.049(4) Uiso 0.0601(14) 1 d G . P A 2
H21 H -0.2218 0.5136 0.3189 0.059 Uiso 0.0601(14) 1 calc R U P A 2
C27 C 0.048(2) 0.223(2) 0.6749(11) 0.049(4) Uiso 0.0601(14) 1 d G . P A 2
H27 H 0.0112 0.2074 0.7247 0.059 Uiso 0.0601(14) 1 calc R U P A 2
C32 C 0.526(2) 0.130(2) 0.6785(9) 0.049(4) Uiso 0.0601(14) 1 d G . P A 2
H32A H 0.5849 0.1941 0.6982 0.074 Uiso 0.0601(14) 1 calc R U P A 2
H32B H 0.5765 0.0552 0.6830 0.074 Uiso 0.0601(14) 1 calc R U P A 2
H32C H 0.4398 0.1260 0.7086 0.074 Uiso 0.0601(14) 1 calc R U P A 2
O2 O 0.7200(17) 0.0967(19) 0.5551(12) 0.049(4) Uiso 0.0601(14) 1 d G . P A 2
C38 C 0.560(2) 0.174(2) 0.3253(9) 0.049(4) Uiso 0.0601(14) 1 d G . P A 2
H38 H 0.4652 0.1947 0.3177 0.059 Uiso 0.0601(14) 1 calc R U P A 2
N10 N 0.7489(17) 0.1222(19) 0.4113(12) 0.049(4) Uiso 0.0601(14) 1 d G . P A 2
C22 C -0.260(2) 0.451(3) 0.4268(17) 0.049(4) Uiso 0.0601(14) 1 d G . P A 2
H22 H -0.3556 0.4727 0.4287 0.059 Uiso 0.0601(14) 1 calc R U P A 2
C37 C 0.650(2) 0.161(3) 0.2635(10) 0.049(4) Uiso 0.0601(14) 1 d G . P A 2
H37 H 0.6162 0.1720 0.2123 0.059 Uiso 0.0601(14) 1 calc R U P A 2
C35 C 0.8326(19) 0.112(2) 0.3500(13) 0.049(4) Uiso 0.0601(14) 1 d G . P A 2
H35 H 0.9273 0.0898 0.3582 0.059 Uiso 0.0601(14) 1 calc R U P A 2
C36 C 0.787(2) 0.131(3) 0.2757(12) 0.049(4) Uiso 0.0601(14) 1 d G . P A 2
H36 H 0.8501 0.1246 0.2336 0.059 Uiso 0.0601(14) 1 calc R U P A 2
Cl3 Cl 0.364(2) 0.4424(17) 0.3807(11) 0.031(6) Uiso 0.0601(14) 1 d D . P A 2
Cl4 Cl 0.185(3) 0.1216(18) 0.3575(13) 0.031(6) Uiso 0.0601(14) 1 d D . P A 2

loop_
_atom_site_aniso_label
_atom_site_aniso_U_11
_atom_site_aniso_U_22
_atom_site_aniso_U_33
_atom_site_aniso_U_23
_atom_site_aniso_U_13
_atom_site_aniso_U_12
Zn1 0.02004(18) 0.02734(17) 0.02060(15) 0.00026(12) -0.00095(10) 0.00176(13)
Cl1 0.0284(4) 0.0328(5) 0.0320(6) 0.0048(4) 0.0062(4) 0.0021(3)
Cl2 0.0285(5) 0.0453(6) 0.0340(7) -0.0148(5) -0.0111(5) 0.0056(3)
O1 0.0332(11) 0.0452(13) 0.0381(12) 0.0035(10) 0.0184(9) 0.0029(9)
N3 0.0224(10) 0.0245(10) 0.0206(10) -0.0014(8) 0.0000(8) -0.0005(8)
N2 0.0222(10) 0.0239(11) 0.0257(11) -0.0032(9) -0.0041(8) -0.0009(8)
N4 0.0289(11) 0.0265(11) 0.0242(11) -0.0013(9) 0.0081(9) -0.0022(9)
N5 0.0229(11) 0.0309(12) 0.0381(13) -0.0090(10) 0.0024(9) -0.0014(9)
N1 0.0249(11) 0.0277(12) 0.0381(13) 0.0025(10) 0.0055(9) 0.0016(9)
C11 0.0302(13) 0.0234(12) 0.0189(11) -0.0022(9) -0.0003(10) -0.0018(10)
C10 0.0333(14) 0.0226(12) 0.0205(12) -0.0032(10) -0.0055(10) -0.0007(10)
C15 0.0228(12) 0.0240(12) 0.0247(12) -0.0077(10) -0.0009(9) -0.0014(9)
C14 0.0236(12) 0.0238(12) 0.0216(12) -0.0042(10) 0.0049(9) -0.0032(10)
C12 0.0366(15) 0.0239(13) 0.0217(12) -0.0030(10) 0.0046(10) -0.0018(10)
C16 0.0249(12) 0.0316(14) 0.0240(12) -0.0024(11) -0.0012(10) 0.0041(11)
C5 0.0173(12) 0.0230(12) 0.0449(16) -0.0071(11) -0.0030(11) -0.0018(9)
C6 0.0252(13) 0.0207(12) 0.0386(15) -0.0040(11) -0.0103(11) 0.0003(10)
C18 0.0336(15) 0.0353(16) 0.0414(16) -0.0117(13) -0.0152(13) 0.0109(12)
C19 0.0243(14) 0.0375(16) 0.0476(18) -0.0106(14) -0.0033(12) 0.0053(12)
C17 0.0390(16) 0.0346(15) 0.0249(13) -0.0045(11) -0.0054(11) 0.0065(12)
C9 0.0512(18) 0.0313(15) 0.0247(13) -0.0003(11) -0.0102(12) -0.0010(13)
C1 0.0388(17) 0.0363(17) 0.0466(18) 0.0081(14) 0.0158(14) 0.0034(13)
C4 0.0216(14) 0.0344(16) 0.068(2) -0.0167(16) -0.0062(14) 0.0025(11)
C7 0.0355(16) 0.0290(14) 0.0463(17) -0.0040(13) -0.0218(13) 0.0031(12)
C8 0.058(2) 0.0279(15) 0.0374(16) -0.0011(12) -0.0256(15) 0.0026(14)
C13 0.0538(19) 0.0342(16) 0.0268(14) 0.0059(12) 0.0105(13) 0.0012(14)
C3 0.0227(15) 0.0380(18) 0.094(3) -0.0208(19) 0.0157(17) -0.0029(13)
C2 0.0377(18) 0.0383(18) 0.065(2) -0.0017(16) 0.0246(17) 0.0000(14)
Zn2 0.037(4) 0.049(4) 0.028(3) -0.002(2) 0.001(2) 0.005(3)

loop_
_atom_type_symbol
_atom_type_description
_atom_type_scat_dispersion_real
_atom_type_scat_dispersion_imag
_atom_type_scat_source
C C 0.0033 0.0016 'International Tables Vol C Tables 4.2.6.8 and 6.1.1.4'
H H 0.0000 0.0000 'International Tables Vol C Tables 4.2.6.8 and 6.1.1.4'
Cl Cl 0.1484 0.1585 'International Tables Vol C Tables 4.2.6.8 and 6.1.1.4'
N N 0.0061 0.0033 'International Tables Vol C Tables 4.2.6.8 and 6.1.1.4'
O O 0.0106 0.0060 'International Tables Vol C Tables 4.2.6.8 and 6.1.1.4'
Zn Zn 0.2839 1.4301 'International Tables Vol C Tables 4.2.6.8 and 6.1.1.4'

loop_
_geom_angle_atom_site_label_1
_geom_angle_atom_site_label_2
_geom_angle_atom_site_label_3
_geom_angle
_geom_angle_site_symmetry_1
_geom_angle_site_symmetry_3
_geom_angle_publ_flag
Cl1 Zn1 Cl2 115.07(6) . . ?
N3 Zn1 Cl1 103.21(7) . . ?
N3 Zn1 Cl2 96.64(7) . . ?
N2 Zn1 Cl1 126.72(7) . . ?
N2 Zn1 Cl2 117.94(7) . . ?
N2 Zn1 N3 75.92(8) . . ?
N2 Zn1 N1 74.38(9) . . ?
N1 Zn1 Cl1 93.70(7) . . ?
N1 Zn1 Cl2 98.05(8) . . ?
N1 Zn1 N3 150.28(9) . . ?
N4 O1 H1 102(3) . . ?
C11 N3 Zn1 110.02(16) . . ?
C14 N3 Zn1 141.53(17) . . ?
C14 N3 C11 106.1(2) . . ?
C10 N2 Zn1 119.96(17) . . ?
C10 N2 C6 119.9(2) . . ?
C6 N2 Zn1 120.17(19) . . ?
C14 N4 O1 126.6(2) . . ?
C12 N4 O1 122.8(2) . . ?
C12 N4 C14 110.5(2) . . ?
C19 N5 C15 119.0(3) . . ?
C5 N1 Zn1 115.47(18) . . ?
C1 N1 Zn1 125.0(2) . . ?
C1 N1 C5 119.1(3) . . ?
N3 C11 C10 118.6(2) . . ?
N3 C11 C12 111.0(2) . . ?
C12 C11 C10 130.4(2) . . ?
N2 C10 C11 113.6(2) . . ?
N2 C10 C9 121.6(3) . . ?
C9 C10 C11 124.8(3) . . ?
N5 C15 C14 114.5(2) . . ?
N5 C15 C16 122.2(2) . . ?
C16 C15 C14 123.3(2) . . ?
N3 C14 N4 108.8(2) . . ?
N3 C14 C15 129.7(2) . . ?
N4 C14 C15 121.4(2) . . ?
N4 C12 C11 103.5(2) . . ?
N4 C12 C13 121.0(3) . . ?
C11 C12 C13 135.4(3) . . ?
C15 C16 H16 121.1 . . ?
C17 C16 C15 117.9(3) . . ?
C17 C16 H16 121.1 . . ?
N1 C5 C6 115.0(2) . . ?
N1 C5 C4 121.9(3) . . ?
C4 C5 C6 123.1(3) . . ?
N2 C6 C5 114.6(2) . . ?
N2 C6 C7 120.8(3) . . ?
C7 C6 C5 124.7(3) . . ?
C19 C18 H18 120.5 . . ?
C19 C18 C17 119.0(3) . . ?
C17 C18 H18 120.5 . . ?
N5 C19 C18 122.1(3) . . ?
N5 C19 H19 118.9 . . ?
C18 C19 H19 118.9 . . ?
C16 C17 H17 120.1 . . ?
C18 C17 C16 119.7(3) . . ?
C18 C17 H17 120.1 . . ?
C10 C9 H9 120.9 . . ?
C8 C9 C10 118.2(3) . . ?
C8 C9 H9 120.9 . . ?
N1 C1 H1A 118.9 . . ?
N1 C1 C2 122.1(3) . . ?
C2 C1 H1A 118.9 . . ?
C5 C4 H4 120.8 . . ?
C3 C4 C5 118.3(3) . . ?
C3 C4 H4 120.8 . . ?
C6 C7 H7 120.2 . . ?
C8 C7 C6 119.5(3) . . ?
C8 C7 H7 120.2 . . ?
C9 C8 H8 120.0 . . ?
C7 C8 C9 120.0(3) . . ?
C7 C8 H8 120.0 . . ?
C12 C13 H13A 109.5 . . ?
C12 C13 H13B 109.5 . . ?
C12 C13 H13C 109.5 . . ?
H13A C13 H13B 109.5 . . ?
H13A C13 H13C 109.5 . . ?
H13B C13 H13C 109.5 . . ?
C4 C3 H3 120.1 . . ?
C2 C3 C4 119.8(3) . . ?
C2 C3 H3 120.1 . . ?
C1 C2 H2 120.7 . . ?
C3 C2 C1 118.7(3) . . ?
C3 C2 H2 120.7 . . ?
N7 Zn2 N8 77.4(6) . . ?
N7 Zn2 N6 74.1(6) . . ?
N7 Zn2 Cl3 126.1(7) . . ?
N7 Zn2 Cl4 105.0(8) . . ?
N8 Zn2 N6 151.4(9) . . ?
N8 Zn2 Cl3 94.8(8) . . ?
N8 Zn2 Cl4 86.2(9) . . ?
Cl3 Zn2 N6 100.4(9) . . ?
Cl3 Zn2 Cl4 127.9(9) . . ?
Cl4 Zn2 N6 102.8(10) . . ?
C29 N7 Zn2 118.9(5) . . ?
C29 N7 C25 119.5 . . ?
C25 N7 Zn2 121.5(5) . . ?
C30 N8 Zn2 109.7(5) . . ?
C33 N8 Zn2 142.0(5) . . ?
C33 N8 C30 106.7 . . ?
C24 N6 Zn2 114.2(4) . . ?
C20 N6 Zn2 125.8(4) . . ?
C20 N6 C24 119.4 . . ?
N7 C29 C30 113.8 . . ?
N7 C29 C28 121.9 . . ?
C28 C29 C30 124.3 . . ?
N7 C25 C24 113.9 . . ?
N7 C25 C26 121.1 . . ?
C26 C25 C24 124.9 . . ?
N8 C30 C29 118.8 . . ?
N8 C30 C31 110.4 . . ?
C31 C30 C29 130.8 . . ?
N8 C33 N9 108.6 . . ?
N8 C33 C34 129.7 . . ?
N9 C33 C34 121.7 . . ?
N6 C24 C25 115.4 . . ?
N6 C24 C23 121.0 . . ?
C23 C24 C25 123.5 . . ?
N6 C20 H20 118.8 . . ?
N6 C20 C21 122.4 . . ?
C21 C20 H20 118.8 . . ?
C29 C28 H28 121.0 . . ?
C27 C28 C29 118.1 . . ?
C27 C28 H28 121.0 . . ?
C25 C26 H26 120.2 . . ?
C25 C26 C27 119.6 . . ?
C27 C26 H26 120.2 . . ?
C30 C31 C32 135.4 . . ?
N9 C31 C30 103.6 . . ?
N9 C31 C32 121.0 . . ?
C33 N9 O2 126.4 . . ?
C31 N9 C33 110.7 . . ?
C31 N9 O2 122.8 . . ?
C38 C34 C33 123.8 . . ?
N10 C34 C33 114.4 . . ?
N10 C34 C38 121.9 . . ?
C24 C23 H23 120.2 . . ?
C22 C23 C24 119.7 . . ?
C22 C23 H23 120.2 . . ?
C20 C21 H21 120.8 . . ?
C22 C21 C20 118.5 . . ?
C22 C21 H21 120.8 . . ?
C28 C27 C26 119.7 . . ?
C28 C27 H27 120.2 . . ?
C26 C27 H27 120.2 . . ?
C31 C32 H32A 109.5 . . ?
C31 C32 H32B 109.5 . . ?
C31 C32 H32C 109.5 . . ?
H32A C32 H32B 109.5 . . ?
H32A C32 H32C 109.5 . . ?
H32B C32 H32C 109.5 . . ?
C34 C38 H38 121.1 . . ?
C37 C38 C34 117.7 . . ?
C37 C38 H38 121.1 . . ?
C35 N10 C34 118.5 . . ?
C23 C22 H22 120.5 . . ?
C21 C22 C23 119.0 . . ?
C21 C22 H22 120.5 . . ?
C38 C37 H37 119.8 . . ?
C36 C37 C38 120.3 . . ?
C36 C37 H37 119.8 . . ?
N10 C35 H35 118.6 . . ?
N10 C35 C36 122.8 . . ?
C36 C35 H35 118.6 . . ?
C37 C36 H36 120.6 . . ?
C35 C36 C37 118.7 . . ?
C35 C36 H36 120.6 . . ?

loop_
_geom_bond_atom_site_label_1
_geom_bond_atom_site_label_2
_geom_bond_distance
_geom_bond_site_symmetry_2
_geom_bond_publ_flag
Zn1 Cl1 2.2663(10) . ?
Zn1 Cl2 2.2707(12) . ?
Zn1 N3 2.249(2) . ?
Zn1 N2 2.087(2) . ?
Zn1 N1 2.226(2) . ?
O1 H1 0.871(19) . ?
O1 N4 1.369(3) . ?
N3 C11 1.374(3) . ?
N3 C14 1.334(3) . ?
N2 C10 1.345(3) . ?
N2 C6 1.352(3) . ?
N4 C14 1.369(3) . ?
N4 C12 1.359(4) . ?
N5 C15 1.348(3) . ?
N5 C19 1.338(4) . ?
N1 C5 1.339(4) . ?
N1 C1 1.337(4) . ?
C11 C10 1.460(4) . ?
C11 C12 1.388(4) . ?
C10 C9 1.396(4) . ?
C15 C14 1.453(4) . ?
C15 C16 1.388(4) . ?
C12 C13 1.487(4) . ?
C16 H16 0.9500 . ?
C16 C17 1.388(4) . ?
C5 C6 1.481(4) . ?
C5 C4 1.393(4) . ?
C6 C7 1.386(4) . ?
C18 H18 0.9500 . ?
C18 C19 1.374(5) . ?
C18 C17 1.384(4) . ?
C19 H19 0.9500 . ?
C17 H17 0.9500 . ?
C9 H9 0.9500 . ?
C9 C8 1.385(5) . ?
C1 H1A 0.9500 . ?
C1 C2 1.393(4) . ?
C4 H4 0.9500 . ?
C4 C3 1.389(5) . ?
C7 H7 0.9500 . ?
C7 C8 1.373(5) . ?
C8 H8 0.9500 . ?
C13 H13A 0.9800 . ?
C13 H13B 0.9800 . ?
C13 H13C 0.9800 . ?
C3 H3 0.9500 . ?
C3 C2 1.368(6) . ?
C2 H2 0.9500 . ?
Zn2 N7 2.056(17) . ?
Zn2 N8 2.206(16) . ?
Zn2 N6 2.263(17) . ?
Zn2 Cl3 2.237(14) . ?
Zn2 Cl4 2.260(15) . ?
N7 C29 1.3418 . ?
N7 C25 1.3592 . ?
N8 C30 1.3689 . ?
N8 C33 1.3340 . ?
N6 C24 1.3351 . ?
N6 C20 1.3307 . ?
C29 C30 1.4545 . ?
C29 C28 1.4002 . ?
C25 C24 1.4809 . ?
C25 C26 1.3744 . ?
C30 C31 1.3957 . ?
C33 N9 1.3651 . ?
C33 C34 1.4484 . ?
C24 C23 1.3975 . ?
C20 H20 0.9500 . ?
C20 C21 1.4010 . ?
C28 H28 0.9500 . ?
C28 C27 1.3850 . ?
C26 H26 0.9500 . ?
C26 C27 1.3867 . ?
C31 N9 1.3556 . ?
C31 C32 1.4786 . ?
N9 O2 1.3687 . ?
C34 C38 1.3989 . ?
C34 N10 1.3511 . ?
C23 H23 0.9500 . ?
C23 C22 1.3787 . ?
C21 H21 0.9500 . ?
C21 C22 1.3742 . ?
C27 H27 0.9500 . ?
C32 H32A 0.9800 . ?
C32 H32B 0.9800 . ?
C32 H32C 0.9800 . ?
C38 H38 0.9500 . ?
C38 C37 1.3832 . ?
N10 C35 1.3388 . ?
C22 H22 0.9500 . ?
C37 H37 0.9500 . ?
C37 C36 1.3726 . ?
C35 H35 0.9500 . ?
C35 C36 1.3706 . ?
C36 H36 0.9500 . ?

loop_
_geom_torsion_atom_site_label_1
_geom_torsion_atom_site_label_2
_geom_torsion_atom_site_label_3
_geom_torsion_atom_site_label_4
_geom_torsion
_geom_torsion_site_symmetry_1
_geom_torsion_site_symmetry_2
_geom_torsion_site_symmetry_3
_geom_torsion_site_symmetry_4
_geom_torsion_publ_flag
Zn1 N3 C11 C10 15.4(3) . . . . ?
Zn1 N3 C11 C12 -165.23(17) . . . . ?
Zn1 N3 C14 N4 158.2(2) . . . . ?
Zn1 N3 C14 C15 -22.3(5) . . . . ?
Zn1 N2 C10 C11 1.5(3) . . . . ?
Zn1 N2 C10 C9 -178.0(2) . . . . ?
Zn1 N2 C6 C5 -1.5(3) . . . . ?
Zn1 N2 C6 C7 179.2(2) . . . . ?
Zn1 N1 C5 C6 7.3(3) . . . . ?
Zn1 N1 C5 C4 -173.4(2) . . . . ?
Zn1 N1 C1 C2 172.6(2) . . . . ?
O1 N4 C14 N3 177.4(2) . . . . ?
O1 N4 C14 C15 -2.1(4) . . . . ?
O1 N4 C12 C11 -176.8(2) . . . . ?
O1 N4 C12 C13 3.9(4) . . . . ?
N3 C11 C10 N2 -12.1(3) . . . . ?
N3 C11 C10 C9 167.5(3) . . . . ?
N3 C11 C12 N4 -0.9(3) . . . . ?
N3 C11 C12 C13 178.3(3) . . . . ?
N2 C10 C9 C8 -2.1(4) . . . . ?
N2 C6 C7 C8 -0.2(4) . . . . ?
N5 C15 C14 N3 177.8(3) . . . . ?
N5 C15 C14 N4 -2.8(3) . . . . ?
N5 C15 C16 C17 -1.7(4) . . . . ?
N1 C5 C6 N2 -4.0(3) . . . . ?
N1 C5 C6 C7 175.2(3) . . . . ?
N1 C5 C4 C3 1.3(4) . . . . ?
N1 C1 C2 C3 -1.1(5) . . . . ?
C11 N3 C14 N4 -1.2(3) . . . . ?
C11 N3 C14 C15 178.2(3) . . . . ?
C11 C10 C9 C8 178.4(3) . . . . ?
C10 N2 C6 C5 178.5(2) . . . . ?
C10 N2 C6 C7 -0.7(4) . . . . ?
C10 C11 C12 N4 178.4(3) . . . . ?
C10 C11 C12 C13 -2.4(5) . . . . ?
C10 C9 C8 C7 1.2(4) . . . . ?
C15 N5 C19 C18 -0.4(4) . . . . ?
C15 C16 C17 C18 -0.4(4) . . . . ?
C14 N3 C11 C10 -178.0(2) . . . . ?
C14 N3 C11 C12 1.3(3) . . . . ?
C14 N4 C12 C11 0.1(3) . . . . ?
C14 N4 C12 C13 -179.3(2) . . . . ?
C14 C15 C16 C17 -179.9(2) . . . . ?
C12 N4 C14 N3 0.7(3) . . . . ?
C12 N4 C14 C15 -178.8(2) . . . . ?
C12 C11 C10 N2 168.7(3) . . . . ?
C12 C11 C10 C9 -11.7(5) . . . . ?
C16 C15 C14 N3 -3.9(4) . . . . ?
C16 C15 C14 N4 175.5(2) . . . . ?
C5 N1 C1 C2 -0.3(5) . . . . ?
C5 C6 C7 C8 -179.4(3) . . . . ?
C5 C4 C3 C2 -2.7(5) . . . . ?
C6 N2 C10 C11 -178.6(2) . . . . ?
C6 N2 C10 C9 1.9(4) . . . . ?
C6 C5 C4 C3 -179.3(3) . . . . ?
C6 C7 C8 C9 -0.1(5) . . . . ?
C19 N5 C15 C14 -179.6(2) . . . . ?
C19 N5 C15 C16 2.1(4) . . . . ?
C19 C18 C17 C16 2.0(4) . . . . ?
C17 C18 C19 N5 -1.7(5) . . . . ?
C1 N1 C5 C6 -179.3(3) . . . . ?
C1 N1 C5 C4 0.1(4) . . . . ?
C4 C5 C6 N2 176.6(3) . . . . ?
C4 C5 C6 C7 -4.2(4) . . . . ?
C4 C3 C2 C1 2.6(5) . . . . ?
Zn2 N7 C29 C30 3.9(6) . . . . ?
Zn2 N7 C29 C28 -175.7(6) . . . . ?
Zn2 N7 C25 C24 -4.3(6) . . . . ?
Zn2 N7 C25 C26 176.8(6) . . . . ?
Zn2 N8 C30 C29 13.2(5) . . . . ?
Zn2 N8 C30 C31 -167.3(5) . . . . ?
Zn2 N8 C33 N9 161.4(8) . . . . ?
Zn2 N8 C33 C34 -19.2(8) . . . . ?
Zn2 N6 C24 C25 9.1(5) . . . . ?
Zn2 N6 C24 C23 -171.4(5) . . . . ?
Zn2 N6 C20 C21 170.0(6) . . . . ?
N7 C29 C30 N8 -12.0 . . . . ?
N7 C29 C30 C31 168.6 . . . . ?
N7 C29 C28 C27 -1.7 . . . . ?
N7 C25 C24 N6 -3.8 . . . . ?
N7 C25 C24 C23 176.6 . . . . ?
N7 C25 C26 C27 -0.6 . . . . ?
N8 C30 C31 N9 -1.0 . . . . ?
N8 C30 C31 C32 178.4 . . . . ?
N8 C33 N9 C31 0.6 . . . . ?
N8 C33 N9 O2 177.6 . . . . ?
N8 C33 C34 C38 -3.7 . . . . ?
N8 C33 C34 N10 177.8 . . . . ?
N6 C24 C23 C22 1.1 . . . . ?
N6 C20 C21 C22 -0.4 . . . . ?
C29 N7 C25 C24 178.5 . . . . ?
C29 N7 C25 C26 -0.5 . . . . ?
C29 C30 C31 N9 178.4 . . . . ?
C29 C30 C31 C32 -2.2 . . . . ?
C29 C28 C27 C26 0.5 . . . . ?
C25 N7 C29 C30 -178.7 . . . . ?
C25 N7 C29 C28 1.7 . . . . ?
C25 C24 C23 C22 -179.4 . . . . ?
C25 C26 C27 C28 0.6 . . . . ?
C30 N8 C33 N9 -1.2 . . . . ?
C30 N8 C33 C34 178.2 . . . . ?
C30 C29 C28 C27 178.8 . . . . ?
C30 C31 N9 C33 0.3 . . . . ?
C30 C31 N9 O2 -176.8 . . . . ?
C33 N8 C30 C29 -178.1 . . . . ?
C33 N8 C30 C31 1.4 . . . . ?
C33 C34 C38 C37 -179.7 . . . . ?
C33 C34 N10 C35 -179.4 . . . . ?
C24 N6 C20 C21 -1.0 . . . . ?
C24 C25 C26 C27 -179.5 . . . . ?
C24 C23 C22 C21 -2.5 . . . . ?
C20 N6 C24 C25 -178.9 . . . . ?
C20 N6 C24 C23 0.6 . . . . ?
C20 C21 C22 C23 2.1 . . . . ?
C28 C29 C30 N8 167.6 . . . . ?
C28 C29 C30 C31 -11.8 . . . . ?
C26 C25 C24 N6 175.1 . . . . ?
C26 C25 C24 C23 -4.4 . . . . ?
N9 C33 C34 C38 175.7 . . . . ?
N9 C33 C34 N10 -2.8 . . . . ?
C34 C33 N9 C31 -178.9 . . . . ?
C34 C33 N9 O2 -1.9 . . . . ?
C34 C38 C37 C36 -0.7 . . . . ?
C34 N10 C35 C36 -0.7 . . . . ?
C32 C31 N9 C33 -179.3 . . . . ?
C32 C31 N9 O2 3.6 . . . . ?
C38 C34 N10 C35 2.1 . . . . ?
C38 C37 C36 C35 2.0 . . . . ?
N10 C34 C38 C37 -1.4 . . . . ?
N10 C35 C36 C37 -1.3 . . . . ?
